data_1528938
loop_
_publ_author_name
'Trotter, J.'
'Akhtar, M.'
'Barlett, N.'

_publ_section_title
;
 The crystal structure of germanium difluoride
;
_journal_name_full
;
Journal of the Chemical Society A: Inorganic, Physical, Theoretical (1966-1971)
;
_journal_page_first 30
_journal_page_last 33
_journal_volume 1966
_journal_year 1966
_chemical_formula_sum 'F2 Ge'
_chemical_name_systematic 'Ge F2'
_space_group_IT_number 19
_symmetry_space_group_name_Hall 'P 2ac 2ab'
_symmetry_space_group_name_H-M 'P 21 21 21'
_cell_angle_alpha 90
_cell_angle_beta 90
_cell_angle_gamma 90
_cell_formula_units_Z 4
_cell_length_a 4.682
_cell_length_b 5.158
_cell_length_c 8.312
_cell_volume 200.733
_citation_journal_id_ASTM JCSIAP
_cod_data_source_file Trotter_JCSIAP_1966_1787.cif
_cod_data_source_block F2Ge1
_cod_original_cell_volume 200.7328
_cod_original_formula_sum 'F2 Ge1'
_cod_database_code 1528938

loop_
_symmetry_equiv_pos_as_xyz
x,y,z
-x+1/2,-y,z+1/2
x+1/2,-y+1/2,-z
-x,y+1/2,-z+1/2

loop_
_atom_site_label
_atom_site_type_symbol
_atom_site_fract_x
_atom_site_fract_y
_atom_site_fract_z
_atom_site_occupancy
_atom_site_U_iso_or_equiv
Ge1 Ge+2 0.234 0.0083 0.1311 1 0.0
F1 F-1 -0.029 0.083 -0.018 1 0.0
F2 F-1 0.067 0.246 0.279 1 0.0
